data_4324267
loop_
_publ_author_name
'Daniel L. Reger'
'Jacob J. Horger'
'Mark D. Smith'
'Gary J. Long'
'Fernande Grandjean'

_publ_contact_author_address
;
Department of Chemistry and Biochemistry
University of South Carolina
Columbia, South Carolina 29208
USA
;
_publ_contact_author_email reger@mail.chem.sc.edu
_publ_contact_author_fax '1 803 777 9521'
_publ_contact_author_name 'Professor Daniel L. Reger'
_publ_contact_author_phone '1 803 777 2587'
_publ_section_title
;
 Homochiral, Helical Supramolecular Metal-Organic Frameworks Organized by
 Strong \p...\p Stacking Interactions: Single-Crystal to Single-Crystal
 Transformations in Closely Packed Solids
;
_journal_name_full 'Inorganic Chemistry'
_journal_page_first 686
_journal_page_last 704
_journal_paper_doi 10.1021/ic102256t
_journal_volume 50
_journal_year 2011
_chemical_absolute_configuration ad
_chemical_formula_moiety 'C46 H38 N10 O12 Zn, 4.68(H2 O)'
_chemical_formula_sum 'C46 H47.36 N10 O16.68 Zn'
_chemical_formula_weight 1072.58
_chemical_name_systematic
; 
 ? 
;
_space_group_IT_number 178
_symmetry_cell_setting hexagonal
_symmetry_space_group_name_Hall 'P 61 2 (0 0 5)'
_symmetry_space_group_name_H-M 'P 61 2 2'
_atom_sites_solution_hydrogens geom
_atom_sites_solution_primary direct
_atom_sites_solution_secondary difmap
_audit_creation_method SHELXL-97
_cell_angle_alpha 90.00
_cell_angle_beta 90.00
_cell_angle_gamma 120.00
_cell_formula_units_Z 6
_cell_length_a 11.3689(2)
_cell_length_b 11.3689(2)
_cell_length_c 61.3502(16)
_cell_measurement_reflns_used 8327
_cell_measurement_temperature 150(2)
_cell_measurement_theta_max 26.331
_cell_measurement_theta_min 2.458
_cell_volume 6867.3(2)
_computing_cell_refinement 'SAINT-Plus Version 6.45 (Bruker, 2001)'
_computing_data_collection 'SMART Version 5.625 (Bruker, 2001)'
_computing_data_reduction 'SAINT-Plus Version 6.45 (Bruker, 2001)'
_computing_molecular_graphics various
_computing_publication_material 'SHELXTL Version 6.14 (Bruker, 2000)'
_computing_structure_refinement 'SHELXL-97 (Sheldrick, 1997)'
_computing_structure_solution 'SHELXS-97 (Sheldrick, 1990)'
_diffrn_ambient_temperature 150(2)
_diffrn_measured_fraction_theta_full 1.000
_diffrn_measured_fraction_theta_max 1.000
_diffrn_measurement_device_type 'Bruker SMART APEX CCD diffractometer'
_diffrn_measurement_method 'omega scans'
_diffrn_radiation_monochromator graphite
_diffrn_radiation_source 'fine-focus sealed tube'
_diffrn_radiation_type MoK\a
_diffrn_radiation_wavelength 0.71073
_diffrn_reflns_av_R_equivalents 0.0294
_diffrn_reflns_av_sigmaI/netI 0.0169
_diffrn_reflns_limit_h_max 9
_diffrn_reflns_limit_h_min -14
_diffrn_reflns_limit_k_max 11
_diffrn_reflns_limit_k_min -12
_diffrn_reflns_limit_l_max 60
_diffrn_reflns_limit_l_min -76
_diffrn_reflns_number 53609
_diffrn_reflns_theta_full 26.39
_diffrn_reflns_theta_max 26.39
_diffrn_reflns_theta_min 1.99
_exptl_absorpt_coefficient_mu 0.625
_exptl_absorpt_correction_T_max 1.0000
_exptl_absorpt_correction_T_min 0.8437
_exptl_absorpt_correction_type none
_exptl_crystal_colour 'pale yellow'
_exptl_crystal_density_diffrn 1.556
_exptl_crystal_description 'hexagonal rod'
_exptl_crystal_F_000 3341
_exptl_crystal_size_max 0.42
_exptl_crystal_size_mid 0.22
_exptl_crystal_size_min 0.18
_refine_diff_density_max 0.341
_refine_diff_density_min -0.209
_refine_diff_density_rms 0.055
_refine_ls_abs_structure_details 'Flack H D (1983), Acta Cryst. A39, 876-881'
_refine_ls_abs_structure_Flack 0.023(13)
_refine_ls_extinction_method none
_refine_ls_goodness_of_fit_ref 1.224
_refine_ls_hydrogen_treatment mixed
_refine_ls_matrix_type full
_refine_ls_number_parameters 350
_refine_ls_number_reflns 4706
_refine_ls_number_restraints 4
_refine_ls_restrained_S_all 1.235
_refine_ls_R_factor_all 0.0389
_refine_ls_R_factor_gt 0.0373
_refine_ls_shift/su_max 0.000
_refine_ls_shift/su_mean 0.000
_refine_ls_structure_factor_coef Fsqd
_refine_ls_weighting_details 'calc w=1/[\s^2^(Fo^2^)+(0.0313P)^2^+5.3368P] where P=(Fo^2^+2Fc^2^)/3'
_refine_ls_weighting_scheme calc
_refine_ls_wR_factor_gt 0.0895
_refine_ls_wR_factor_ref 0.0902
_reflns_number_gt 4562
_reflns_number_total 4706
_reflns_threshold_expression >2sigma(I)
_cod_data_source_file ic102256t_si_002_12.cif
_cod_data_source_block znlser
_cod_original_sg_symbol_Hall 'P 61 2 (0 0 -1)'
_cod_database_code 4324267

loop_
_symmetry_equiv_pos_as_xyz
'x, y, z'
'-y, x-y, z+1/3'
'-x+y, -x, z+2/3'
'-x, -y, z+1/2'
'y, -x+y, z+5/6'
'x-y, x, z+1/6'
'y, x, -z+1/3'
'x-y, -y, -z'
'-x, -x+y, -z+2/3'
'-y, -x, -z+5/6'
'-x+y, y, -z+1/2'
'x, x-y, -z+1/6'

loop_
_atom_site_label
_atom_site_type_symbol
_atom_site_fract_x
_atom_site_fract_y
_atom_site_fract_z
_atom_site_U_iso_or_equiv
_atom_site_adp_type
_atom_site_occupancy
_atom_site_symmetry_multiplicity
_atom_site_calc_flag
_atom_site_refinement_flags
_atom_site_disorder_assembly
_atom_site_disorder_group
Zn1 Zn -0.18765(4) 0.0000 0.0000 0.02025(10) Uani 1 2 d S . .
C1 C 0.0928(3) 0.9507(3) 0.06267(4) 0.0244(5) Uani 1 1 d . . .
C2 C 0.2195(3) 1.0750(3) 0.05660(4) 0.0258(6) Uani 1 1 d . . .
C3 C 0.3460(3) 1.0827(3) 0.06046(4) 0.0253(5) Uani 1 1 d . . .
C4 C 0.3528(3) 0.9752(3) 0.07067(4) 0.0262(6) Uani 1 1 d . . .
C5 C 0.2277(3) 0.8527(3) 0.07736(4) 0.0268(6) Uani 1 1 d . . .
C6 C 0.2147(3) 1.1810(3) 0.04658(4) 0.0325(7) Uani 1 1 d . . .
H6 H 0.1295 1.1753 0.0440 0.039 Uiso 1 1 calc R . .
C7 C 0.3349(4) 1.2971(3) 0.04016(5) 0.0404(8) Uani 1 1 d . . .
H7 H 0.3309 1.3702 0.0334 0.048 Uiso 1 1 calc R . .
C8 C 0.4574(3) 1.3059(3) 0.04358(5) 0.0392(7) Uani 1 1 d . . .
H8 H 0.5378 1.3851 0.0390 0.047 Uiso 1 1 calc R . .
C9 C 0.4673(3) 1.2004(3) 0.05371(5) 0.0332(7) Uani 1 1 d . . .
C10 C 0.5920(3) 1.2055(4) 0.05753(5) 0.0404(7) Uani 1 1 d . . .
H10 H 0.6743 1.2839 0.0534 0.048 Uiso 1 1 calc R . .
C11 C 0.5964(3) 1.0995(4) 0.06712(5) 0.0416(8) Uani 1 1 d . . .
H11 H 0.6815 1.1046 0.0693 0.050 Uiso 1 1 calc R . .
C12 C 0.4769(3) 0.9834(3) 0.07381(5) 0.0351(7) Uani 1 1 d . . .
H12 H 0.4814 0.9103 0.0805 0.042 Uiso 1 1 calc R . .
C13 C -0.0214(3) 0.7192(3) 0.07760(4) 0.0265(6) Uani 1 1 d . . .
H13A H -0.0969 0.7374 0.0801 0.032 Uiso 1 1 calc R . .
H13B H -0.0096 0.6774 0.0910 0.032 Uiso 1 1 calc R . .
C14 C -0.0543(3) 0.6241(3) 0.05869(4) 0.0247(6) Uani 1 1 d . . .
C15 C 0.0122(3) 0.5612(3) 0.05090(4) 0.0279(6) Uani 1 1 d . A .
H15 H 0.0857 0.5574 0.0575 0.033 Uiso 1 1 calc R . .
C16A C -0.0154(3) 0.4353(3) 0.01508(5) 0.0335(7) Uani 0.605(4) 1 d PD A 1
H16A H -0.0396 0.4533 0.0003 0.040 Uiso 0.605(4) 1 calc PR A 1
C17A C 0.1373(4) 0.4823(8) 0.01642(12) 0.0420(19) Uani 0.605(4) 1 d PD A 1
H17A H 0.1573 0.4547 0.0306 0.050 Uiso 0.605(4) 1 calc PR A 1
H17B H 0.1614 0.4382 0.0047 0.050 Uiso 0.605(4) 1 calc PR A 1
O5A O 0.2153(4) 0.6237(4) 0.01423(6) 0.0469(8) Uani 0.605(4) 1 d PD A 1
H5A H 0.2756 0.6528 0.0239 0.070 Uiso 0.605(4) 1 d PR A 1
C16B C -0.0154(3) 0.4353(3) 0.01508(5) 0.0335(7) Uani 0.395(4) 1 d PD A 2
H16B H -0.0611 0.4425 0.0016 0.040 Uiso 0.395(4) 1 calc PR A 2
C17B C 0.1361(6) 0.5076(16) 0.00910(15) 0.0420(19) Uani 0.395(4) 1 d PD A 2
H17C H 0.1501 0.4776 -0.0053 0.050 Uiso 0.395(4) 1 calc PR A 2
H17D H 0.1756 0.6074 0.0089 0.050 Uiso 0.395(4) 1 calc PR A 2
O5B O 0.1932(7) 0.4678(6) 0.02571(10) 0.0469(8) Uani 0.395(4) 1 d PD A 2
H5B H 0.2524 0.5397 0.0317 0.070 Uiso 0.395(4) 1 d PR A 2
C18 C -0.0824(3) 0.2826(3) 0.01927(4) 0.0246(5) Uani 1 1 d . . .
C19 C 0.0092(3) -0.1076(3) 0.00708(4) 0.0232(5) Uani 1 1 d . . .
H19 H -0.0715 -0.1850 0.0121 0.028 Uiso 1 1 calc R . .
C20 C 0.1287(3) -0.1113(3) 0.00748(4) 0.0229(5) Uani 1 1 d . . .
H20 H 0.1294 -0.1893 0.0128 0.028 Uiso 1 1 calc R . .
C21 C 0.2480(3) 0.0000 0.0000 0.0213(7) Uani 1 2 d S . .
C22 C 0.3787(3) 0.0000 0.0000 0.0237(7) Uani 1 2 d S . .
C23 C 0.4058(3) -0.0731(3) 0.01534(4) 0.0265(6) Uani 1 1 d . . .
H23 H 0.3400 -0.1250 0.0261 0.032 Uiso 1 1 calc R . .
C24 C 0.5288(3) -0.0702(3) 0.01489(4) 0.0263(6) Uani 1 1 d . . .
H24 H 0.5460 -0.1202 0.0256 0.032 Uiso 1 1 calc R . .
N1 N 0.1052(2) 0.8481(2) 0.07289(3) 0.0231(5) Uani 1 1 d . . .
N2 N -0.1538(3) 0.6033(3) 0.04439(4) 0.0331(6) Uani 1 1 d . . .
N3 N -0.1501(3) 0.5307(3) 0.02785(4) 0.0369(6) Uani 1 1 d . A .
N4 N -0.0487(2) 0.5055(2) 0.03181(4) 0.0267(5) Uani 1 1 d . . .
N5 N 0.0014(3) 0.0000 0.0000 0.0225(6) Uani 1 2 d S . .
N6 N 0.6245(3) 0.0000 0.0000 0.0232(6) Uani 1 2 d S . .
O1 O -0.0201(2) 0.9351(2) 0.05909(3) 0.0337(5) Uani 1 1 d . . .
O2 O 0.2255(2) 0.7551(2) 0.08607(3) 0.0366(5) Uani 1 1 d . . .
O3 O -0.08574(18) 0.21411(18) 0.00278(3) 0.0246(4) Uani 1 1 d . A .
O4 O -0.1232(2) 0.2392(2) 0.03789(3) 0.0341(5) Uani 1 1 d . A .
O6 O -0.2016(2) -0.0205(2) 0.03437(3) 0.0254(4) Uani 1 1 d D . .
H6A H -0.179(3) 0.057(2) 0.0373(5) 0.034(9) Uiso 1 1 d D . .
H6B H -0.148(3) -0.033(4) 0.0411(5) 0.047(11) Uiso 1 1 d D . .
O1S O 0.3932(2) 0.7231(3) 0.11808(4) 0.0503(6) Uani 1 1 d . . .
H1SA H 0.3539 0.7275 0.1068 0.075 Uiso 1 1 d R . .
H1SB H 0.4641 0.7996 0.1185 0.075 Uiso 1 1 d R . .
O2S O 0.6239(3) 0.9666(2) 0.12820(4) 0.0526(7) Uani 1 1 d . . .
H2SA H 0.6552 0.9580 0.1163 0.079 Uiso 1 1 d R . .
H2SB H 0.6519 0.9497 0.1398 0.079 Uiso 1 1 d R . .
O3S O 0.6851(8) 0.8425(4) 0.0833 0.096(4) Uiso 0.682(14) 2 d SP . .

loop_
_atom_site_aniso_label
_atom_site_aniso_U_11
_atom_site_aniso_U_22
_atom_site_aniso_U_33
_atom_site_aniso_U_23
_atom_site_aniso_U_13
_atom_site_aniso_U_12
Zn1 0.01772(15) 0.0238(2) 0.02122(18) -0.00030(17) -0.00015(8) 0.01192(11)
C1 0.0283(14) 0.0303(14) 0.0192(11) -0.0044(10) -0.0024(10) 0.0180(12)
C2 0.0344(16) 0.0252(14) 0.0192(11) -0.0052(10) -0.0010(10) 0.0160(12)
C3 0.0280(14) 0.0272(14) 0.0187(11) -0.0047(10) 0.0004(10) 0.0123(12)
C4 0.0275(14) 0.0299(16) 0.0212(11) -0.0029(11) -0.0014(10) 0.0143(13)
C5 0.0283(15) 0.0299(15) 0.0242(13) -0.0035(10) -0.0030(11) 0.0160(12)
C6 0.0453(18) 0.0320(15) 0.0235(12) -0.0069(12) -0.0032(12) 0.0219(14)
C7 0.061(2) 0.0282(16) 0.0367(16) 0.0003(12) 0.0004(15) 0.0259(16)
C8 0.0458(19) 0.0251(16) 0.0388(16) -0.0016(12) 0.0056(14) 0.0119(15)
C9 0.0344(17) 0.0269(15) 0.0322(14) -0.0066(12) 0.0032(12) 0.0108(14)
C10 0.0290(16) 0.0377(18) 0.0427(16) -0.0054(15) 0.0059(13) 0.0079(14)
C11 0.0295(16) 0.052(2) 0.0398(17) -0.0014(15) 0.0001(13) 0.0181(16)
C12 0.0305(16) 0.0416(18) 0.0345(14) -0.0014(13) -0.0038(12) 0.0190(15)
C13 0.0243(14) 0.0279(14) 0.0265(13) 0.0011(10) 0.0032(10) 0.0124(12)
C14 0.0243(13) 0.0239(14) 0.0242(12) 0.0032(10) 0.0022(10) 0.0108(12)
C15 0.0253(14) 0.0281(15) 0.0332(13) -0.0033(11) -0.0043(12) 0.0156(13)
C16A 0.0393(17) 0.0274(15) 0.0292(13) -0.0035(11) 0.0066(13) 0.0131(14)
C17A 0.044(2) 0.023(4) 0.042(5) 0.003(4) 0.028(3) 0.0041(19)
O5A 0.042(2) 0.0319(17) 0.057(2) 0.0013(15) 0.0025(16) 0.0109(16)
C16B 0.0393(17) 0.0274(15) 0.0292(13) -0.0035(11) 0.0066(13) 0.0131(14)
C17B 0.044(2) 0.023(4) 0.042(5) 0.003(4) 0.028(3) 0.0041(19)
O5B 0.042(2) 0.0319(17) 0.057(2) 0.0013(15) 0.0025(16) 0.0109(16)
C18 0.0210(13) 0.0280(14) 0.0258(12) -0.0045(11) -0.0023(11) 0.0131(11)
C19 0.0211(12) 0.0257(14) 0.0216(11) -0.0001(10) 0.0007(10) 0.0107(11)
C20 0.0225(13) 0.0260(14) 0.0234(12) 0.0001(10) -0.0020(10) 0.0145(12)
C21 0.0220(13) 0.030(2) 0.0145(15) -0.0046(14) -0.0023(7) 0.0150(10)
C22 0.0233(13) 0.0280(19) 0.0214(15) -0.0036(16) -0.0018(8) 0.0140(10)
C23 0.0217(14) 0.0372(16) 0.0226(12) 0.0047(11) 0.0050(10) 0.0163(13)
C24 0.0265(14) 0.0338(16) 0.0233(12) 0.0033(11) 0.0009(10) 0.0186(12)
N1 0.0253(11) 0.0252(12) 0.0202(10) -0.0020(8) -0.0010(9) 0.0136(10)
N2 0.0315(14) 0.0294(13) 0.0407(13) -0.0083(11) -0.0092(10) 0.0170(11)
N3 0.0383(15) 0.0343(14) 0.0419(13) -0.0111(11) -0.0131(11) 0.0211(12)
N4 0.0283(12) 0.0219(12) 0.0292(11) -0.0014(9) -0.0015(9) 0.0121(10)
N5 0.0189(10) 0.0276(17) 0.0238(13) -0.0030(13) -0.0015(6) 0.0138(9)
N6 0.0200(11) 0.0305(17) 0.0226(14) 0.0037(13) 0.0019(7) 0.0153(8)
O1 0.0311(11) 0.0411(12) 0.0350(10) 0.0003(9) -0.0035(9) 0.0227(10)
O2 0.0340(12) 0.0332(11) 0.0451(12) 0.0078(10) -0.0069(9) 0.0187(10)
O3 0.0261(10) 0.0235(10) 0.0250(9) -0.0020(7) 0.0005(7) 0.0129(8)
O4 0.0457(13) 0.0286(11) 0.0250(9) -0.0011(8) 0.0061(9) 0.0163(10)
O6 0.0282(11) 0.0286(12) 0.0237(8) 0.0009(8) -0.0028(7) 0.0174(9)
O1S 0.0410(14) 0.0550(16) 0.0531(14) 0.0130(12) -0.0067(11) 0.0226(13)
O2S 0.0597(16) 0.0418(14) 0.0508(14) 0.0024(11) -0.0175(12) 0.0214(13)

loop_
_atom_type_symbol
_atom_type_description
_atom_type_scat_dispersion_real
_atom_type_scat_dispersion_imag
_atom_type_scat_source
C C 0.0033 0.0016 'International Tables Vol C Tables 4.2.6.8 and 6.1.1.4'
H H 0.0000 0.0000 'International Tables Vol C Tables 4.2.6.8 and 6.1.1.4'
N N 0.0061 0.0033 'International Tables Vol C Tables 4.2.6.8 and 6.1.1.4'
O O 0.0106 0.0060 'International Tables Vol C Tables 4.2.6.8 and 6.1.1.4'
Zn Zn 0.2839 1.4301 'International Tables Vol C Tables 4.2.6.8 and 6.1.1.4'

loop_
_geom_angle_atom_site_label_1
_geom_angle_atom_site_label_2
_geom_angle_atom_site_label_3
_geom_angle
_geom_angle_site_symmetry_1
_geom_angle_site_symmetry_3
O3 Zn1 O3 176.83(10) 8 .
O3 Zn1 O6 90.79(7) 8 8
O3 Zn1 O6 89.14(7) . 8
O3 Zn1 O6 89.14(7) 8 .
O3 Zn1 O6 90.80(7) . .
O6 Zn1 O6 177.73(11) 8 .
O3 Zn1 N6 88.42(5) 8 1_455
O3 Zn1 N6 88.42(5) . 1_455
O6 Zn1 N6 88.86(6) 8 1_455
O6 Zn1 N6 88.86(6) . 1_455
O3 Zn1 N5 91.58(5) 8 .
O3 Zn1 N5 91.58(5) . .
O6 Zn1 N5 91.14(6) 8 .
O6 Zn1 N5 91.14(6) . .
N6 Zn1 N5 180.0 1_455 .
O3 Zn1 O4 138.36(6) 8 .
O3 Zn1 O4 40.75(6) . .
O6 Zn1 O4 128.08(6) 8 .
O6 Zn1 O4 51.38(6) . .
N6 Zn1 O4 79.28(4) 1_455 .
N5 Zn1 O4 100.72(4) . .
O1 C1 N1 119.9(3) . .
O1 C1 C2 122.9(3) . .
N1 C1 C2 117.2(2) . .
C6 C2 C3 120.2(3) . .
C6 C2 C1 120.3(3) . .
C3 C2 C1 119.5(2) . .
C4 C3 C2 121.0(2) . .
C4 C3 C9 119.9(3) . .
C2 C3 C9 119.1(3) . .
C12 C4 C3 120.1(3) . .
C12 C4 C5 119.9(3) . .
C3 C4 C5 120.0(2) . .
O2 C5 N1 119.1(3) . .
O2 C5 C4 123.7(3) . .
N1 C5 C4 117.2(2) . .
C2 C6 C7 120.2(3) . .
C2 C6 H6 119.9 . .
C7 C6 H6 119.9 . .
C8 C7 C6 120.4(3) . .
C8 C7 H7 119.8 . .
C6 C7 H7 119.8 . .
C7 C8 C9 121.4(3) . .
C7 C8 H8 119.3 . .
C9 C8 H8 119.3 . .
C8 C9 C10 123.2(3) . .
C8 C9 C3 118.6(3) . .
C10 C9 C3 118.2(3) . .
C11 C10 C9 121.1(3) . .
C11 C10 H10 119.5 . .
C9 C10 H10 119.5 . .
C10 C11 C12 120.9(3) . .
C10 C11 H11 119.6 . .
C12 C11 H11 119.6 . .
C4 C12 C11 119.9(3) . .
C4 C12 H12 120.0 . .
C11 C12 H12 120.0 . .
N1 C13 C14 109.3(2) . .
N1 C13 H13A 109.8 . .
C14 C13 H13A 109.8 . .
N1 C13 H13B 109.8 . .
C14 C13 H13B 109.8 . .
H13A C13 H13B 108.3 . .
N2 C14 C15 108.4(2) . .
N2 C14 C13 120.7(2) . .
C15 C14 C13 130.3(2) . .
N4 C15 C14 105.2(2) . .
N4 C15 H15 127.4 . .
C14 C15 H15 127.4 . .
N4 C16A C18 112.6(2) . .
N4 C16A C17A 109.1(4) . .
C18 C16A C17A 102.7(3) . .
N4 C16A H16A 110.7 . .
C18 C16A H16A 110.7 . .
C17A C16A H16A 110.7 . .
O5A C17A C16A 110.5(5) . .
O5A C17A H17A 109.5 . .
C16A C17A H17A 109.5 . .
O5A C17A H17B 109.5 . .
C16A C17A H17B 109.5 . .
H17A C17A H17B 108.1 . .
C17A O5A H5A 108.0 . .
O5B C17B H17C 111.1 . .
O5B C17B H17D 111.1 . .
H17C C17B H17D 109.1 . .
C17B O5B H5B 106.1 . .
O4 C18 O3 127.0(3) . .
O4 C18 C16A 118.8(2) . .
O3 C18 C16A 114.1(2) . .
N5 C19 C20 123.3(3) . .
N5 C19 H19 118.4 . .
C20 C19 H19 118.4 . .
C19 C20 C21 119.6(3) . .
C19 C20 H20 120.2 . .
C21 C20 H20 120.2 . .
C20 C21 C20 117.3(3) . 8
C20 C21 C22 121.37(16) . .
C20 C21 C22 121.37(16) 8 .
C23 C22 C23 117.2(3) . 8
C23 C22 C21 121.39(16) . .
C23 C22 C21 121.39(16) 8 .
C24 C23 C22 119.8(3) . .
C24 C23 H23 120.1 . .
C22 C23 H23 120.1 . .
N6 C24 C23 122.7(3) . .
N6 C24 H24 118.7 . .
C23 C24 H24 118.7 . .
C1 N1 C5 125.1(2) . .
C1 N1 C13 117.4(2) . .
C5 N1 C13 117.2(2) . .
N3 N2 C14 108.7(2) . .
N2 N3 N4 107.1(2) . .
N3 N4 C15 110.6(2) . .
N3 N4 C16A 118.3(2) . .
C15 N4 C16A 130.9(3) . .
C19 N5 C19 117.1(3) 8 .
C19 N5 Zn1 121.45(16) 8 .
C19 N5 Zn1 121.45(16) . .
C24 N6 C24 118.0(3) 8 .
C24 N6 Zn1 121.02(16) 8 1_655
C24 N6 Zn1 121.02(16) . 1_655
C18 O3 Zn1 127.07(17) . .
C18 O4 Zn1 64.68(15) . .
Zn1 O6 H6A 98(2) . .
Zn1 O6 H6B 120(3) . .
H6A O6 H6B 103(4) . .
H1SA O1S H1SB 103.3 . .
H2SA O2S H2SB 118.6 . .

loop_
_geom_bond_atom_site_label_1
_geom_bond_atom_site_label_2
_geom_bond_distance
_geom_bond_site_symmetry_2
Zn1 O3 2.1158(17) 8
Zn1 O3 2.1158(17) .
Zn1 O6 2.1187(17) 8
Zn1 O6 2.1188(17) .
Zn1 N6 2.135(3) 1_455
Zn1 N5 2.149(3) .
Zn1 O4 3.3673(19) .
C1 O1 1.225(3) .
C1 N1 1.392(3) .
C1 C2 1.475(4) .
C2 C6 1.378(4) .
C2 C3 1.417(4) .
C3 C4 1.410(4) .
C3 C9 1.421(4) .
C4 C12 1.381(4) .
C4 C5 1.466(4) .
C5 O2 1.221(3) .
C5 N1 1.394(4) .
C6 C7 1.401(5) .
C6 H6 0.9500 .
C7 C8 1.361(5) .
C7 H7 0.9500 .
C8 C9 1.405(4) .
C8 H8 0.9500 .
C9 C10 1.410(4) .
C10 C11 1.363(5) .
C10 H10 0.9500 .
C11 C12 1.401(5) .
C11 H11 0.9500 .
C12 H12 0.9500 .
C13 N1 1.481(3) .
C13 C14 1.501(4) .
C13 H13A 0.9900 .
C13 H13B 0.9900 .
C14 N2 1.356(4) .
C14 C15 1.360(4) .
C15 N4 1.346(3) .
C15 H15 0.9500 .
C16A N4 1.462(3) .
C16A C18 1.529(4) .
C16A C17A 1.542(5) .
C16A H16A 1.0000 .
C17A O5A 1.400(7) .
C17A H17A 0.9900 .
C17A H17B 0.9900 .
O5A H5A 0.8400 .
C17B O5B 1.399(8) .
C17B H17C 0.9900 .
C17B H17D 0.9900 .
O5B H5B 0.8400 .
C18 O4 1.238(3) .
C18 O3 1.265(3) .
C19 N5 1.342(3) .
C19 C20 1.380(4) .
C19 H19 0.9500 .
C20 C21 1.392(3) .
C20 H20 0.9500 .
C21 C20 1.392(3) 8
C21 C22 1.486(5) .
C22 C23 1.388(3) .
C22 C23 1.388(3) 8
C23 C24 1.383(4) .
C23 H23 0.9500 .
C24 N6 1.337(3) .
C24 H24 0.9500 .
N2 N3 1.322(3) .
N3 N4 1.341(3) .
N5 C19 1.342(3) 8
N6 C24 1.337(3) 8
N6 Zn1 2.135(3) 1_655
O6 H6A 0.81(2) .
O6 H6B 0.80(2) .
O1S H1SA 0.8399 .
O1S H1SB 0.8400 .
O2S H2SA 0.8398 .
O2S H2SB 0.8399 .

loop_
_geom_hbond_atom_site_label_D
_geom_hbond_atom_site_label_H
_geom_hbond_atom_site_label_A
_geom_hbond_distance_DH
_geom_hbond_distance_HA
_geom_hbond_distance_DA
_geom_hbond_angle_DHA
_geom_hbond_site_symmetry_A
O6 H6A O4 0.81(2) 1.84(2) 2.631(3) 168(3) .
O6 H6B O1 0.80(2) 2.00(2) 2.802(3) 177(4) 1_545
O1S H1SA O2 0.84 2.07 2.884(3) 162 .
O1S H1SB O2S 0.84 1.95 2.769(3) 164 .
O2S H2SA O3S 0.84 2.52 3.322(3) 159 .
O2S H2SB O3 0.84 2.00 2.833(3) 172 6_665
O2S H2SB O6 0.84 2.77 3.187(3) 112 12_665
O5A H5A O1S 0.84 1.96 2.783(5) 165 12_565
O5B H5B O1S 0.84 1.86 2.684(7) 166 12_565

loop_
_geom_torsion_atom_site_label_1
_geom_torsion_atom_site_label_2
_geom_torsion_atom_site_label_3
_geom_torsion_atom_site_label_4
_geom_torsion
_geom_torsion_site_symmetry_1
_geom_torsion_site_symmetry_4
O1 C1 C2 C6 0.6(4) . .
N1 C1 C2 C6 -179.5(2) . .
O1 C1 C2 C3 -177.3(2) . .
N1 C1 C2 C3 2.7(3) . .
C6 C2 C3 C4 -180.0(2) . .
C1 C2 C3 C4 -2.1(4) . .
C6 C2 C3 C9 -0.5(4) . .
C1 C2 C3 C9 177.3(2) . .
C2 C3 C4 C12 178.4(2) . .
C9 C3 C4 C12 -1.0(4) . .
C2 C3 C4 C5 0.3(4) . .
C9 C3 C4 C5 -179.1(2) . .
C12 C4 C5 O2 1.1(4) . .
C3 C4 C5 O2 179.2(3) . .
C12 C4 C5 N1 -177.2(2) . .
C3 C4 C5 N1 0.9(3) . .
C3 C2 C6 C7 0.0(4) . .
C1 C2 C6 C7 -177.8(2) . .
C2 C6 C7 C8 0.6(4) . .
C6 C7 C8 C9 -0.5(4) . .
C7 C8 C9 C10 179.9(3) . .
C7 C8 C9 C3 0.0(4) . .
C4 C3 C9 C8 180.0(3) . .
C2 C3 C9 C8 0.6(4) . .
C4 C3 C9 C10 0.0(4) . .
C2 C3 C9 C10 -179.4(3) . .
C8 C9 C10 C11 -178.9(3) . .
C3 C9 C10 C11 1.1(4) . .
C9 C10 C11 C12 -1.1(5) . .
C3 C4 C12 C11 0.9(4) . .
C5 C4 C12 C11 179.0(3) . .
C10 C11 C12 C4 0.1(5) . .
N1 C13 C14 N2 -103.6(3) . .
N1 C13 C14 C15 66.8(4) . .
N2 C14 C15 N4 0.8(3) . .
C13 C14 C15 N4 -170.5(3) . .
N4 C16A C17A O5A -56.7(5) . .
C18 C16A C17A O5A -176.4(4) . .
N4 C16A C18 O4 -19.5(4) . .
C17A C16A C18 O4 97.7(4) . .
N4 C16A C18 O3 162.6(2) . .
C17A C16A C18 O3 -80.2(4) . .
N5 C19 C20 C21 -0.9(3) . .
C19 C20 C21 C20 0.41(16) . 8
C19 C20 C21 C22 -179.59(16) . .
C20 C21 C22 C23 -29.85(18) . .
C20 C21 C22 C23 150.15(18) 8 .
C20 C21 C22 C23 150.15(18) . 8
C20 C21 C22 C23 -29.85(18) 8 8
C23 C22 C23 C24 0.28(19) 8 .
C21 C22 C23 C24 -179.72(19) . .
C22 C23 C24 N6 -0.6(4) . .
O1 C1 N1 C5 178.4(2) . .
C2 C1 N1 C5 -1.5(3) . .
O1 C1 N1 C13 4.2(3) . .
C2 C1 N1 C13 -175.7(2) . .
O2 C5 N1 C1 -178.7(2) . .
C4 C5 N1 C1 -0.3(4) . .
O2 C5 N1 C13 -4.4(3) . .
C4 C5 N1 C13 174.0(2) . .
C14 C13 N1 C1 90.7(3) . .
C14 C13 N1 C5 -84.0(3) . .
C15 C14 N2 N3 -0.6(3) . .
C13 C14 N2 N3 171.6(2) . .
C14 N2 N3 N4 0.2(3) . .
N2 N3 N4 C15 0.3(3) . .
N2 N3 N4 C16A -175.2(2) . .
C14 C15 N4 N3 -0.7(3) . .
C14 C15 N4 C16A 174.2(3) . .
C18 C16A N4 N3 -96.9(3) . .
C17A C16A N4 N3 149.8(3) . .
C18 C16A N4 C15 88.6(4) . .
C17A C16A N4 C15 -24.8(4) . .
C20 C19 N5 C19 0.45(18) . 8
C20 C19 N5 Zn1 -179.55(17) . .
O3 Zn1 N5 C19 153.07(13) 8 8
O3 Zn1 N5 C19 -26.93(13) . 8
O6 Zn1 N5 C19 62.24(13) 8 8
O6 Zn1 N5 C19 -117.76(13) . 8
O4 Zn1 N5 C19 -66.93(12) . 8
O3 Zn1 N5 C19 -26.93(13) 8 .
O3 Zn1 N5 C19 153.07(13) . .
O6 Zn1 N5 C19 -117.76(13) 8 .
O6 Zn1 N5 C19 62.24(13) . .
O4 Zn1 N5 C19 113.07(12) . .
C23 C24 N6 C24 0.3(2) . 8
C23 C24 N6 Zn1 -179.7(2) . 1_655
O4 C18 O3 Zn1 9.9(4) . .
C16A C18 O3 Zn1 -172.36(18) . .
O6 Zn1 O3 C18 159.8(2) 8 .
O6 Zn1 O3 C18 -17.9(2) . .
N6 Zn1 O3 C18 70.9(2) 1_455 .
N5 Zn1 O3 C18 -109.1(2) . .
O4 Zn1 O3 C18 -4.45(18) . .
O3 C18 O4 Zn1 -5.5(2) . .
C16A C18 O4 Zn1 176.9(3) . .
O3 Zn1 O4 C18 -171.37(16) 8 .
O3 Zn1 O4 C18 4.02(16) . .
O6 Zn1 O4 C18 -16.2(2) 8 .
O6 Zn1 O4 C18 166.6(2) . .
N6 Zn1 O4 C18 -96.15(17) 1_455 .
N5 Zn1 O4 C18 83.85(17) . .
